data_4308751
loop_
_publ_author_name
'Satoshi Takamizawa'
'Ei-ichi Nakata'
'Teruo Saito'
'Takamasa Akatsuka'

_publ_contact_author_address
;Guraduate School of Integrated Science
Yokohama City University
22-2 Seto, Kanazawa-ku, Yokohama, Kanagawa 236-0027, Japan
;
_publ_contact_author_email staka@yokohama-cu.ac.jp
_publ_contact_author_fax +81-45-787-2187
_publ_contact_author_name 'Satoshi Takamizawa'
_publ_contact_author_phone +81-45-787-2187
_publ_section_title
;
Generation of a Plastic Crystal Including Methane Rotator within
Metal-Organic Cavity by Forcible Gas Adsorption
;
_journal_name_full 'Inorganic Chemistry'
_journal_page_first 1362
_journal_page_last 1366
_journal_paper_doi 10.1021/ic048759p
_journal_volume 44
_journal_year 2005
_chemical_formula_sum 'C34 H32 N2 O8 Rh2'
_chemical_formula_weight 802.44
_chemical_name_systematic
; 
 ? 
;
_space_group_IT_number 2
_symmetry_cell_setting triclinic
_symmetry_space_group_name_Hall '-P 1'
_symmetry_space_group_name_H-M 'P -1'
_atom_sites_solution_hydrogens geom
_atom_sites_solution_primary direct
_atom_sites_solution_secondary difmap
_audit_creation_method SHELXL-97
_cell_angle_alpha 72.046(7)
_cell_angle_beta 64.888(7)
_cell_angle_gamma 62.939(7)
_cell_formula_units_Z 1
_cell_length_a 9.569(3)
_cell_length_b 10.255(4)
_cell_length_c 10.738(4)
_cell_measurement_temperature 90
_cell_volume 841.0(5)
_computing_cell_refinement 'Bruker SMART'
_computing_data_collection 'Bruker SMART'
_computing_data_reduction 'Bruker SAINT'
_computing_molecular_graphics 'Bruker SHELXTL'
_computing_publication_material 'Bruker SHELXTL'
_computing_structure_refinement 'SHELXL-97 (Sheldrick, 1997)'
_computing_structure_solution 'SHELXS-97 (Sheldrick, 1990)'
_diffrn_ambient_temperature 90
_diffrn_detector_area_resol_mean 8.366
_diffrn_measured_fraction_theta_full 0.856
_diffrn_measured_fraction_theta_max 0.856
_diffrn_measurement_device_type 'CCD area detector'
_diffrn_measurement_method 'phi and omega scans'
_diffrn_radiation_monochromator graphite
_diffrn_radiation_source 'fine-focus sealed tube'
_diffrn_radiation_type MoK\a
_diffrn_radiation_wavelength 0.71073
_diffrn_reflns_av_R_equivalents 0.1107
_diffrn_reflns_av_sigmaI/netI 0.1979
_diffrn_reflns_limit_h_max 11
_diffrn_reflns_limit_h_min -6
_diffrn_reflns_limit_k_max 12
_diffrn_reflns_limit_k_min -12
_diffrn_reflns_limit_l_max 12
_diffrn_reflns_limit_l_min -12
_diffrn_reflns_number 4772
_diffrn_reflns_theta_full 25.02
_diffrn_reflns_theta_max 25.02
_diffrn_reflns_theta_min 2.12
_exptl_absorpt_coefficient_mu 1.033
_exptl_absorpt_correction_T_max 0.9406
_exptl_absorpt_correction_T_min 0.7468
_exptl_absorpt_correction_type empirical
_exptl_absorpt_process_details
;
SADABS; Sheldrick, 1996
;
_exptl_crystal_colour red
_exptl_crystal_density_diffrn 1.584
_exptl_crystal_density_method 'not measured'
_exptl_crystal_description plate
_exptl_crystal_F_000 404
_exptl_crystal_size_max 0.30
_exptl_crystal_size_mid 0.24
_exptl_crystal_size_min 0.06
_refine_diff_density_max 3.104
_refine_diff_density_min -3.279
_refine_diff_density_rms 0.328
_refine_ls_extinction_method none
_refine_ls_goodness_of_fit_ref 0.957
_refine_ls_hydrogen_treatment mixed
_refine_ls_matrix_type full
_refine_ls_number_parameters 220
_refine_ls_number_reflns 2543
_refine_ls_number_restraints 307
_refine_ls_restrained_S_all 0.942
_refine_ls_R_factor_all 0.1583
_refine_ls_R_factor_gt 0.0986
_refine_ls_shift/su_max 0.000
_refine_ls_shift/su_mean 0.000
_refine_ls_structure_factor_coef Fsqd
_refine_ls_weighting_details 'calc w=1/[\s^2^(Fo^2^)+(0.1490P)^2^+0.0000P] where P=(Fo^2^+2Fc^2^)/3'
_refine_ls_weighting_scheme calc
_refine_ls_wR_factor_gt 0.2229
_refine_ls_wR_factor_ref 0.2618
_reflns_number_gt 1415
_reflns_number_total 2543
_reflns_threshold_expression >2sigma(I)
_cod_data_source_file ic048759psi20040903_095344_1.cif
_cod_data_source_block 311121
_cod_depositor_comments
;
The following automatic conversions were performed:
'_symmetry_cell_setting' value 'Triclinic' changed to 'triclinic'
according to '/home/saulius/struct/CIF-dictionaries/cif_core.dic'
dictionary named 'cif_core.dic' version 2.4.1 from 2010-06-29.

Automatic conversion script
Id: cif_fix_enum 1527 2010-12-29 10:47:43Z saulius 
;
_cod_database_code 4308751

loop_
_symmetry_equiv_pos_as_xyz
'x, y, z'
'-x, -y, -z'

loop_
_atom_site_label
_atom_site_type_symbol
_atom_site_fract_x
_atom_site_fract_y
_atom_site_fract_z
_atom_site_U_iso_or_equiv
_atom_site_adp_type
_atom_site_occupancy
_atom_site_symmetry_multiplicity
_atom_site_calc_flag
_atom_site_refinement_flags
_atom_site_disorder_assembly
_atom_site_disorder_group
C1 C -0.0500(18) 0.3712(17) 0.7567(17) 0.0238(19) Uani 1 1 d U . .
C2 C -0.068(2) 0.2912(19) 0.8999(19) 0.031(2) Uani 1 1 d U . .
C3 C 0.021(2) 0.290(2) 0.9740(19) 0.037(3) Uani 1 1 d U . .
H3 H 0.0953 0.3406 0.9342 0.044 Uiso 1 1 calc R . .
C4 C -0.001(2) 0.211(2) 1.111(2) 0.039(3) Uani 1 1 d U . .
H4 H 0.0609 0.2084 1.1618 0.047 Uiso 1 1 calc R . .
C5 C -0.105(2) 0.140(2) 1.169(2) 0.041(3) Uani 1 1 d U . .
H5 H -0.1152 0.0866 1.2601 0.049 Uiso 1 1 calc R . .
C6 C -0.202(2) 0.141(2) 1.100(2) 0.040(3) Uani 1 1 d U . .
H6 H -0.2786 0.0926 1.1435 0.048 Uiso 1 1 calc R . .
C7 C -0.181(2) 0.214(2) 0.966(2) 0.036(3) Uani 1 1 d U . .
H7 H -0.2429 0.2146 0.9163 0.043 Uiso 1 1 calc R . .
C8 C 0.1741(17) 0.2379(16) 0.4207(16) 0.0184(19) Uani 1 1 d U . .
C9 C 0.2756(18) 0.0888(17) 0.3785(16) 0.021(2) Uani 1 1 d U . .
C10 C 0.4461(19) 0.0256(18) 0.3543(17) 0.025(2) Uani 1 1 d U . .
H10 H 0.4993 0.0768 0.3671 0.030 Uiso 1 1 calc R . .
C11 C 0.537(2) -0.1115(19) 0.3117(18) 0.031(2) Uani 1 1 d U . .
H11 H 0.6541 -0.1536 0.2936 0.037 Uiso 1 1 calc R . .
C12 C 0.462(2) -0.189(2) 0.2948(18) 0.033(3) Uani 1 1 d U . .
H12 H 0.5269 -0.2828 0.2625 0.040 Uiso 1 1 calc R . .
C13 C 0.294(2) -0.1307(19) 0.3249(18) 0.028(2) Uani 1 1 d U . .
H13 H 0.2420 -0.1858 0.3166 0.034 Uiso 1 1 calc R . .
C14 C 0.196(2) 0.0082(18) 0.3677(17) 0.026(2) Uani 1 1 d U . .
H14 H 0.0791 0.0475 0.3890 0.031 Uiso 1 1 calc R . .
C15 C 0.5060(16) 0.4340(15) 0.4095(15) 0.015(2) Uani 1 1 d U . .
H15 H 0.5144 0.3855 0.3428 0.018 Uiso 1 1 calc R . .
C16 C 0.3568(19) 0.5712(17) 0.5843(16) 0.022(3) Uani 1 1 d U . .
H16 H 0.2528 0.6244 0.6468 0.026 Uiso 1 1 calc R . .
C1S C 0.369(2) 0.349(2) 0.041(2) 0.075(7) Uani 1 1 d DU . .
H1S H 0.413(9) 0.372(17) 0.094(13) 0.113 Uiso 1 1 d D . .
H2S H 0.36(2) 0.425(13) -0.037(11) 0.113 Uiso 1 1 d D . .
H3S H 0.262(11) 0.344(19) 0.099(11) 0.113 Uiso 1 1 d D . .
H4S H 0.444(13) 0.256(10) 0.010(17) 0.113 Uiso 1 1 d D . .
N1 N 0.3568(15) 0.5051(14) 0.4939(14) 0.020(2) Uani 1 1 d U . .
O1 O 0.0780(12) 0.4074(12) 0.6962(11) 0.025(2) Uani 1 1 d U . .
O2 O -0.1550(12) 0.3927(11) 0.7020(11) 0.025(2) Uani 1 1 d U . .
O3 O 0.2490(12) 0.3051(11) 0.4356(10) 0.0191(19) Uani 1 1 d U . .
O4 O 0.0178(12) 0.2920(11) 0.4398(11) 0.0212(19) Uani 1 1 d U . .
Rh1 Rh 0.12268(16) 0.50660(15) 0.49723(15) 0.0188(4) Uani 1 1 d U . .

loop_
_atom_site_aniso_label
_atom_site_aniso_U_11
_atom_site_aniso_U_22
_atom_site_aniso_U_33
_atom_site_aniso_U_23
_atom_site_aniso_U_13
_atom_site_aniso_U_12
C1 0.026(3) 0.025(3) 0.026(3) -0.004(2) -0.011(2) -0.012(2)
C2 0.032(3) 0.033(3) 0.031(3) -0.004(3) -0.012(3) -0.013(3)
C3 0.036(4) 0.038(4) 0.034(4) -0.003(3) -0.013(3) -0.013(3)
C4 0.039(4) 0.041(4) 0.037(4) -0.003(3) -0.014(3) -0.015(3)
C5 0.039(4) 0.043(4) 0.038(4) -0.004(3) -0.014(3) -0.015(3)
C6 0.038(4) 0.041(4) 0.038(4) -0.003(3) -0.011(3) -0.016(3)
C7 0.036(4) 0.038(4) 0.034(4) -0.004(3) -0.011(3) -0.014(3)
C8 0.018(3) 0.021(3) 0.021(3) -0.001(2) -0.009(2) -0.010(2)
C9 0.020(3) 0.024(3) 0.024(3) -0.002(3) -0.011(2) -0.011(2)
C10 0.024(3) 0.028(3) 0.026(3) -0.002(3) -0.010(3) -0.011(3)
C11 0.029(3) 0.031(3) 0.030(4) -0.001(3) -0.010(3) -0.010(3)
C12 0.032(3) 0.031(4) 0.031(4) -0.002(3) -0.010(3) -0.010(3)
C13 0.030(3) 0.028(3) 0.029(4) -0.003(3) -0.010(3) -0.012(3)
C14 0.026(3) 0.027(3) 0.027(3) -0.003(3) -0.011(3) -0.011(3)
C15 0.017(4) 0.016(4) 0.016(4) 0.000(3) -0.008(3) -0.008(3)
C16 0.020(4) 0.023(4) 0.023(4) -0.001(3) -0.009(3) -0.010(3)
C1S 0.077(9) 0.073(8) 0.075(8) -0.014(5) -0.025(5) -0.026(5)
N1 0.018(3) 0.022(3) 0.019(3) -0.001(3) -0.006(3) -0.008(3)
O1 0.025(2) 0.026(2) 0.025(2) -0.0036(10) -0.0090(11) -0.0096(11)
O2 0.025(2) 0.025(2) 0.025(2) -0.0034(10) -0.0086(11) -0.0099(11)
O3 0.019(2) 0.020(2) 0.020(2) -0.0023(10) -0.0068(11) -0.0078(11)
O4 0.021(2) 0.022(2) 0.022(2) -0.0028(10) -0.0073(11) -0.0088(11)
Rh1 0.0149(6) 0.0263(6) 0.0259(7) -0.0018(5) -0.0125(4) -0.0125(4)

loop_
_atom_type_symbol
_atom_type_description
_atom_type_scat_dispersion_real
_atom_type_scat_dispersion_imag
_atom_type_scat_source
C C 0.0033 0.0016 'International Tables Vol C Tables 4.2.6.8 and 6.1.1.4'
N N 0.0061 0.0033 'International Tables Vol C Tables 4.2.6.8 and 6.1.1.4'
O O 0.0106 0.0060 'International Tables Vol C Tables 4.2.6.8 and 6.1.1.4'
Rh Rh -1.1178 0.9187 'International Tables Vol C Tables 4.2.6.8 and 6.1.1.4'
H H 0.0000 0.0000 'International Tables Vol C Tables 4.2.6.8 and 6.1.1.4'

loop_
_geom_angle_atom_site_label_1
_geom_angle_atom_site_label_2
_geom_angle_atom_site_label_3
_geom_angle
_geom_angle_site_symmetry_1
_geom_angle_site_symmetry_3
_geom_angle_publ_flag
O2 C1 O1 125.7(16) . . ?
O2 C1 C2 119.0(14) . . ?
O1 C1 C2 115.2(13) . . ?
C3 C2 C7 118.4(18) . . ?
C3 C2 C1 121.3(16) . . ?
C7 C2 C1 120.3(14) . . ?
C2 C3 C4 118.8(18) . . ?
C5 C4 C3 121.5(18) . . ?
C4 C5 C6 122(2) . . ?
C7 C6 C5 117.8(19) . . ?
C6 C7 C2 121.5(16) . . ?
O4 C8 O3 123.9(12) . . ?
O4 C8 C9 118.7(11) . . ?
O3 C8 C9 117.3(12) . . ?
C10 C9 C14 119.7(13) . . ?
C10 C9 C8 121.2(12) . . ?
C14 C9 C8 119.1(12) . . ?
C11 C10 C9 119.7(14) . . ?
C10 C11 C12 121.3(15) . . ?
C13 C12 C11 119.1(15) . . ?
C12 C13 C14 121.8(15) . . ?
C13 C14 C9 118.4(14) . . ?
C16 C15 N1 121.7(12) 2_666 . ?
C15 C16 N1 123.2(13) 2_666 . ?
C15 N1 C16 115.0(13) . . ?
C15 N1 Rh1 123.4(9) . . ?
C16 N1 Rh1 121.5(10) . . ?
C1 O1 Rh1 118.9(10) . . ?
C1 O2 Rh1 118.6(11) . 2_566 ?
C8 O3 Rh1 120.9(9) . . ?
C8 O4 Rh1 118.9(8) . 2_566 ?
O3 Rh1 O1 88.9(4) . . ?
O3 Rh1 O4 176.3(4) . 2_566 ?
O1 Rh1 O4 90.8(4) . 2_566 ?
O3 Rh1 O2 91.4(4) . 2_566 ?
O1 Rh1 O2 176.8(4) . 2_566 ?
O4 Rh1 O2 88.7(4) 2_566 2_566 ?
O3 Rh1 N1 89.7(4) . . ?
O1 Rh1 N1 90.2(5) . . ?
O4 Rh1 N1 94.0(4) 2_566 . ?
O2 Rh1 N1 93.0(5) 2_566 . ?
O3 Rh1 Rh1 87.4(3) . 2_566 ?
O1 Rh1 Rh1 88.4(3) . 2_566 ?
O4 Rh1 Rh1 88.9(3) 2_566 2_566 ?
O2 Rh1 Rh1 88.4(3) 2_566 2_566 ?
N1 Rh1 Rh1 176.8(4) . 2_566 ?

loop_
_geom_bond_atom_site_label_1
_geom_bond_atom_site_label_2
_geom_bond_distance
_geom_bond_site_symmetry_2
_geom_bond_publ_flag
C1 O2 1.274(16) . ?
C1 O1 1.285(19) . ?
C1 C2 1.48(2) . ?
C2 C3 1.38(2) . ?
C2 C7 1.44(3) . ?
C3 C4 1.42(3) . ?
C4 C5 1.33(3) . ?
C5 C6 1.40(2) . ?
C6 C7 1.38(3) . ?
C8 O4 1.281(16) . ?
C8 O3 1.276(16) . ?
C8 C9 1.479(19) . ?
C9 C10 1.39(2) . ?
C9 C14 1.41(2) . ?
C10 C11 1.37(2) . ?
C11 C12 1.38(2) . ?
C12 C13 1.36(2) . ?
C13 C14 1.39(2) . ?
C15 C16 1.319(19) 2_666 ?
C15 N1 1.324(17) . ?
C16 C15 1.319(19) 2_666 ?
C16 N1 1.344(16) . ?
N1 Rh1 2.218(12) . ?
O1 Rh1 2.016(12) . ?
O2 Rh1 2.026(12) 2_566 ?
O3 Rh1 2.015(9) . ?
O4 Rh1 2.023(9) 2_566 ?
Rh1 O4 2.023(9) 2_566 ?
Rh1 O2 2.026(12) 2_566 ?
Rh1 Rh1 2.387(2) 2_566 ?

loop_
_geom_torsion_atom_site_label_1
_geom_torsion_atom_site_label_2
_geom_torsion_atom_site_label_3
_geom_torsion_atom_site_label_4
_geom_torsion
_geom_torsion_site_symmetry_1
_geom_torsion_site_symmetry_2
_geom_torsion_site_symmetry_3
_geom_torsion_site_symmetry_4
_geom_torsion_publ_flag
O2 C1 C2 C3 -167.3(14) . . . . ?
O1 C1 C2 C3 16(2) . . . . ?
O2 C1 C2 C7 12(2) . . . . ?
O1 C1 C2 C7 -165.2(13) . . . . ?
C7 C2 C3 C4 1(2) . . . . ?
C1 C2 C3 C4 -179.7(14) . . . . ?
C2 C3 C4 C5 -1(3) . . . . ?
C3 C4 C5 C6 -1(3) . . . . ?
C4 C5 C6 C7 2(3) . . . . ?
C5 C6 C7 C2 -2(2) . . . . ?
C3 C2 C7 C6 0(2) . . . . ?
C1 C2 C7 C6 -179.1(15) . . . . ?
O4 C8 C9 C10 179.0(15) . . . . ?
O3 C8 C9 C10 -1(2) . . . . ?
O4 C8 C9 C14 -3(2) . . . . ?
O3 C8 C9 C14 176.9(15) . . . . ?
C14 C9 C10 C11 4(2) . . . . ?
C8 C9 C10 C11 -178.3(16) . . . . ?
C9 C10 C11 C12 -1(3) . . . . ?
C10 C11 C12 C13 -2(3) . . . . ?
C11 C12 C13 C14 2(3) . . . . ?
C12 C13 C14 C9 0(3) . . . . ?
C10 C9 C14 C13 -4(2) . . . . ?
C8 C9 C14 C13 178.7(15) . . . . ?
C16 C15 N1 C16 0(3) 2_666 . . . ?
C16 C15 N1 Rh1 -176.2(12) 2_666 . . . ?
C15 C16 N1 C15 0(3) 2_666 . . . ?
C15 C16 N1 Rh1 176.2(13) 2_666 . . . ?
O2 C1 O1 Rh1 -0.2(19) . . . . ?
C2 C1 O1 Rh1 176.6(9) . . . . ?
O1 C1 O2 Rh1 -0.3(18) . . . 2_566 ?
C2 C1 O2 Rh1 -177.1(10) . . . 2_566 ?
O4 C8 O3 Rh1 2(2) . . . . ?
C9 C8 O3 Rh1 -178.5(10) . . . . ?
O3 C8 O4 Rh1 -2(2) . . . 2_566 ?
C9 C8 O4 Rh1 178.3(11) . . . 2_566 ?
C8 O3 Rh1 O1 87.9(12) . . . . ?
C8 O3 Rh1 O4 3(8) . . . 2_566 ?
C8 O3 Rh1 O2 -89.0(12) . . . 2_566 ?
C8 O3 Rh1 N1 178.0(12) . . . . ?
C8 O3 Rh1 Rh1 -0.6(11) . . . 2_566 ?
C1 O1 Rh1 O3 -86.9(10) . . . . ?
C1 O1 Rh1 O4 89.4(10) . . . 2_566 ?
C1 O1 Rh1 O2 9(8) . . . 2_566 ?
C1 O1 Rh1 N1 -176.6(10) . . . . ?
C1 O1 Rh1 Rh1 0.5(10) . . . 2_566 ?
C15 N1 Rh1 O3 29.4(13) . . . . ?
C16 N1 Rh1 O3 -147.0(13) . . . . ?
C15 N1 Rh1 O1 118.3(13) . . . . ?
C16 N1 Rh1 O1 -58.1(13) . . . . ?
C15 N1 Rh1 O4 -150.9(13) . . . 2_566 ?
C16 N1 Rh1 O4 32.7(13) . . . 2_566 ?
C15 N1 Rh1 O2 -62.0(13) . . . 2_566 ?
C16 N1 Rh1 O2 121.6(13) . . . 2_566 ?
C15 N1 Rh1 Rh1 55(8) . . . 2_566 ?
C16 N1 Rh1 Rh1 -122(6) . . . 2_566 ?
